data_7012213
loop_
_publ_author_name
'Schatz, Markus'
'Leibold, Michael'
'Foxon, Simon P.'
'Weitzer, Markus'
'Heinemann, Frank W.'
'Hampel, Frank'
'Walter, Olaf'
'Schindler, Siegfried'

_publ_section_title
;
 Syntheses and characterization of copper complexes of the ligand
 (2-aminoethyl)bis(2-pyridylmethyl)amine (uns-penp) and derivatives
;
_journal_issue 8
_journal_name_full 'Dalton Transactions'
_journal_page_first 1480
_journal_paper_doi 10.1039/b208740e
_journal_year 2003
_chemical_formula_sum 'C14 H18 Cl2 Cu N4 O4'
_chemical_formula_weight 440.76
_chemical_name_systematic
;
?
;
_space_group_IT_number 14
_symmetry_cell_setting monoclinic
_symmetry_space_group_name_Hall '-P 2yn'
_symmetry_space_group_name_H-M 'P 1 21/n 1'
_atom_sites_solution_hydrogens difmap
_atom_sites_solution_primary direct
_atom_sites_solution_secondary difmap
_audit_creation_method SHELXL-97
_cell_angle_alpha 90.00
_cell_angle_beta 101.91(3)
_cell_angle_gamma 90.00
_cell_formula_units_Z 4
_cell_length_a 9.101(4)
_cell_length_b 13.133(5)
_cell_length_c 15.199(5)
_cell_measurement_reflns_used 46
_cell_measurement_temperature 298(2)
_cell_measurement_theta_max 11.60
_cell_measurement_theta_min 3.05
_cell_volume 1777.5(12)
_computing_cell_refinement 'P3/PC (Siemens Analytical X-Ray Instr.,1989)'
_computing_data_collection 'P3/PC (Siemens Analytical X-Ray Instr.,1989)'
_computing_data_reduction 'XDISK (Siemens Analytical X-Ray Instr. ,1989)'
_computing_molecular_graphics 'SHELXTL 5.1 (Bruker AXS, 1998)'
_computing_publication_material 'SHELXTL 5.1 (Bruker AXS, 1998)'
_computing_structure_refinement 'SHELXTL 5.1 (Bruker AXS, 1998)'
_computing_structure_solution 'SHELXTL 5.1 (Bruker AXS, 1998)'
_diffrn_ambient_temperature 298(2)
_diffrn_measured_fraction_theta_full 1.000
_diffrn_measured_fraction_theta_max 1.000
_diffrn_measurement_device_type 'Nicolet R3m/V'
_diffrn_measurement_method 'profile data from \w-scans'
_diffrn_radiation_monochromator graphite
_diffrn_radiation_source 'fine-focus sealed tube'
_diffrn_radiation_type MoK\a
_diffrn_radiation_wavelength 0.71073
_diffrn_reflns_av_R_equivalents 0.0332
_diffrn_reflns_av_sigmaI/netI 0.0755
_diffrn_reflns_limit_h_max 11
_diffrn_reflns_limit_h_min -11
_diffrn_reflns_limit_k_max 16
_diffrn_reflns_limit_k_min -1
_diffrn_reflns_limit_l_max 19
_diffrn_reflns_limit_l_min -1
_diffrn_reflns_number 4797
_diffrn_reflns_theta_full 27.00
_diffrn_reflns_theta_max 27.00
_diffrn_reflns_theta_min 2.07
_diffrn_standards_decay_% 0
_diffrn_standards_interval_count 100
_diffrn_standards_number 3
_exptl_absorpt_coefficient_mu 1.556
_exptl_absorpt_correction_T_max 0.2684
_exptl_absorpt_correction_T_min 0.2108
_exptl_absorpt_correction_type psi-scan
_exptl_absorpt_process_details
;
North A C T, Phillips D C, Mathews F S, Acta Cryst. A24 (1968), 351-359.
;
_exptl_crystal_colour green
_exptl_crystal_density_diffrn 1.647
_exptl_crystal_density_method 'not measured'
_exptl_crystal_description fragment
_exptl_crystal_F_000 900
_exptl_crystal_size_max 0.58
_exptl_crystal_size_mid 0.45
_exptl_crystal_size_min 0.20
_refine_diff_density_max 0.420
_refine_diff_density_min -0.376
_refine_diff_density_rms 0.064
_refine_ls_extinction_method none
_refine_ls_goodness_of_fit_ref 0.844
_refine_ls_hydrogen_treatment refxyz
_refine_ls_matrix_type full
_refine_ls_number_parameters 317
_refine_ls_number_reflns 3898
_refine_ls_number_restraints 28
_refine_ls_restrained_S_all 0.850
_refine_ls_R_factor_all 0.0895
_refine_ls_R_factor_gt 0.0418
_refine_ls_shift/su_max 0.101
_refine_ls_shift/su_mean 0.006
_refine_ls_structure_factor_coef Fsqd
_refine_ls_weighting_details 'calc w=1/[\s^2^(Fo^2^)+(0.0404P)^2^+0.0000P] where P=(Fo^2^+2Fc^2^)/3'
_refine_ls_weighting_scheme calc
_refine_ls_wR_factor_gt 0.0813
_refine_ls_wR_factor_ref 0.0917
_reflns_number_gt 2172
_reflns_number_total 3898
_reflns_threshold_expression >2sigma(I)
_cod_data_source_file b208740e.txt
_cod_data_source_block fh0003
_cod_depositor_comments
;
The following automatic conversions were performed:
'_exptl_absorpt_correction_type' value 'Psi-scan' changed to 'psi-scan'
according to '/home/saulius/struct/CIF-dictionaries/cif_core.dic'
dictionary named 'cif_core.dic' version 2.4.1 from 2010-06-29.

Automatic conversion script
Id: cif_fix_enum 1527 2010-12-29 10:47:43Z saulius 
;
_cod_original_sg_symbol_H-M P2(1)/n
_cod_database_code 7012213

loop_
_symmetry_equiv_pos_as_xyz
'x, y, z'
'-x+1/2, y+1/2, -z+1/2'
'-x, -y, -z'
'x-1/2, -y-1/2, z-1/2'

loop_
_atom_site_label
_atom_site_type_symbol
_atom_site_fract_x
_atom_site_fract_y
_atom_site_fract_z
_atom_site_U_iso_or_equiv
_atom_site_adp_type
_atom_site_occupancy
_atom_site_symmetry_multiplicity
_atom_site_calc_flag
_atom_site_refinement_flags
_atom_site_disorder_assembly
_atom_site_disorder_group
Cu1 Cu 0.10209(5) 0.73669(4) 0.37025(3) 0.04413(15) Uani 1 1 d . . .
Cl1 Cl 0.28796(12) 0.80620(10) 0.47240(8) 0.0751(4) Uani 1 1 d . . .
N1 N 0.1375(3) 0.5825(2) 0.4127(2) 0.0446(8) Uani 1 1 d . . .
N2 N -0.0769(3) 0.8136(2) 0.4015(2) 0.0423(7) Uani 1 1 d . . .
N3 N -0.0657(3) 0.6677(2) 0.27941(18) 0.0369(7) Uani 1 1 d . . .
N4 N 0.1971(4) 0.7597(3) 0.2601(2) 0.0506(9) Uani 1 1 d . . .
C1 C -0.0025(5) 0.6406(3) 0.1988(3) 0.0462(10) Uani 1 1 d . . .
C2 C 0.0928(5) 0.7277(4) 0.1772(3) 0.0522(10) Uani 1 1 d . . .
C11 C 0.2612(5) 0.5412(4) 0.4635(3) 0.0566(11) Uani 1 1 d . . .
C12 C 0.2769(6) 0.4385(4) 0.4783(3) 0.0663(14) Uani 1 1 d . . .
C13 C 0.1621(6) 0.3753(4) 0.4393(3) 0.0645(13) Uani 1 1 d . . .
C14 C 0.0319(5) 0.4172(3) 0.3883(3) 0.0559(11) Uani 1 1 d . . .
C15 C 0.0236(4) 0.5211(3) 0.3752(2) 0.0416(9) Uani 1 1 d . . .
C16 C -0.1112(4) 0.5736(3) 0.3213(3) 0.0447(9) Uani 1 1 d . . .
C21 C -0.0776(5) 0.8718(3) 0.4736(3) 0.0502(10) Uani 1 1 d . . .
C22 C -0.2066(6) 0.9156(3) 0.4902(3) 0.0576(12) Uani 1 1 d . . .
C23 C -0.3399(5) 0.8965(3) 0.4314(3) 0.0608(12) Uani 1 1 d . . .
C24 C -0.3410(4) 0.8361(3) 0.3563(3) 0.0531(11) Uani 1 1 d . . .
C25 C -0.2066(4) 0.7972(3) 0.3424(3) 0.0418(9) Uani 1 1 d . . .
C26 C -0.1928(4) 0.7395(3) 0.2582(3) 0.0446(9) Uani 1 1 d . . .
Cl2 Cl 0.03225(11) 1.03285(8) 0.24162(7) 0.0525(3) Uani 1 1 d D . .
O21 O 0.1875(5) 1.0052(7) 0.2626(7) 0.079(3) Uani 0.808(11) 1 d PD A 1
O22 O 0.0197(7) 1.1232(3) 0.1921(4) 0.077(2) Uani 0.808(11) 1 d PD A 1
O23 O -0.0514(6) 0.9574(4) 0.1842(4) 0.0787(19) Uani 0.808(11) 1 d PD A 1
O24 O -0.0383(6) 1.0422(6) 0.3158(3) 0.089(2) Uani 0.808(11) 1 d PD A 1
O21' O 0.1685(17) 0.985(2) 0.283(2) 0.045(6) Uani 0.192(11) 1 d PD A 2
O22' O 0.046(3) 1.1212(18) 0.296(2) 0.132(15) Uani 0.192(11) 1 d PD A 2
O23' O 0.005(6) 1.080(5) 0.156(2) 0.26(3) Uani 0.192(11) 1 d PD A 2
O24' O -0.060(3) 0.9502(17) 0.252(4) 0.22(3) Uani 0.192(11) 1 d PD A 2
H1A H -0.079(5) 0.622(3) 0.154(3) 0.080 Uiso 1 1 d . . .
H1B H 0.055(5) 0.578(3) 0.216(3) 0.080 Uiso 1 1 d . . .
H2A H 0.153(5) 0.701(3) 0.133(3) 0.080 Uiso 1 1 d . . .
H2B H 0.028(5) 0.782(3) 0.145(3) 0.080 Uiso 1 1 d . . .
H4A H 0.271(5) 0.734(4) 0.264(3) 0.080 Uiso 1 1 d . . .
H4B H 0.208(5) 0.826(4) 0.252(3) 0.080 Uiso 1 1 d . . .
H11 H 0.330(5) 0.588(3) 0.488(3) 0.080 Uiso 1 1 d . . .
H12 H 0.356(5) 0.406(3) 0.513(3) 0.080 Uiso 1 1 d . . .
H13 H 0.163(5) 0.295(3) 0.444(3) 0.080 Uiso 1 1 d . . .
H14 H -0.049(5) 0.383(3) 0.361(3) 0.080 Uiso 1 1 d . . .
H16A H -0.176(5) 0.591(3) 0.363(3) 0.080 Uiso 1 1 d . . .
H16B H -0.166(5) 0.525(3) 0.273(3) 0.080 Uiso 1 1 d . . .
H21 H 0.010(5) 0.876(3) 0.514(3) 0.080 Uiso 1 1 d . . .
H22 H -0.198(5) 0.954(3) 0.539(3) 0.080 Uiso 1 1 d . . .
H23 H -0.430(5) 0.925(3) 0.448(3) 0.080 Uiso 1 1 d . . .
H24 H -0.421(5) 0.821(3) 0.318(3) 0.080 Uiso 1 1 d . . .
H26A H -0.285(5) 0.708(3) 0.231(3) 0.080 Uiso 1 1 d . . .
H26B H -0.176(5) 0.792(3) 0.218(3) 0.080 Uiso 1 1 d . . .

loop_
_atom_site_aniso_label
_atom_site_aniso_U_11
_atom_site_aniso_U_22
_atom_site_aniso_U_33
_atom_site_aniso_U_23
_atom_site_aniso_U_13
_atom_site_aniso_U_12
Cu1 0.0367(2) 0.0508(3) 0.0413(2) -0.0081(3) -0.00052(18) -0.0048(2)
Cl1 0.0552(6) 0.0847(8) 0.0736(8) -0.0273(7) -0.0140(6) -0.0101(6)
N1 0.0407(17) 0.0501(19) 0.0391(17) 0.0061(16) -0.0007(14) 0.0022(15)
N2 0.0433(17) 0.0360(17) 0.0465(18) -0.0031(15) 0.0069(14) -0.0033(14)
N3 0.0378(15) 0.0410(17) 0.0299(15) -0.0020(13) 0.0022(12) -0.0024(14)
N4 0.0437(18) 0.051(2) 0.059(2) -0.001(2) 0.0145(16) -0.0019(18)
C1 0.050(2) 0.051(2) 0.036(2) -0.008(2) 0.0051(18) -0.004(2)
C2 0.057(2) 0.060(3) 0.043(2) 0.002(2) 0.0166(19) 0.002(2)
C11 0.051(3) 0.067(3) 0.050(3) 0.013(2) 0.006(2) 0.008(2)
C12 0.069(3) 0.078(4) 0.053(3) 0.026(3) 0.015(2) 0.030(3)
C13 0.090(4) 0.051(3) 0.057(3) 0.014(3) 0.026(3) 0.010(3)
C14 0.067(3) 0.051(3) 0.052(3) 0.013(2) 0.017(2) -0.006(2)
C15 0.051(2) 0.042(2) 0.033(2) 0.0059(17) 0.0109(17) -0.0006(18)
C16 0.040(2) 0.047(2) 0.043(2) -0.001(2) 0.0020(17) -0.0066(18)
C21 0.060(3) 0.042(2) 0.049(2) -0.005(2) 0.012(2) -0.008(2)
C22 0.075(3) 0.047(3) 0.057(3) -0.002(2) 0.027(3) 0.000(2)
C23 0.060(3) 0.050(3) 0.082(4) 0.005(3) 0.036(3) 0.007(2)
C24 0.043(2) 0.053(3) 0.064(3) 0.002(2) 0.012(2) 0.005(2)
C25 0.0404(19) 0.037(2) 0.049(2) 0.0046(18) 0.0109(17) -0.0022(16)
C26 0.0360(18) 0.049(2) 0.044(2) -0.001(2) -0.0029(16) 0.0043(19)
Cl2 0.0481(5) 0.0499(6) 0.0571(6) 0.0067(5) 0.0053(5) 0.0036(5)
O21 0.042(3) 0.074(6) 0.115(6) 0.031(3) 0.006(3) -0.005(3)
O22 0.070(3) 0.051(3) 0.106(5) 0.032(3) 0.010(3) -0.002(2)
O23 0.071(3) 0.053(3) 0.101(4) -0.009(3) -0.008(3) -0.012(2)
O24 0.073(3) 0.136(6) 0.059(3) 0.014(3) 0.020(2) 0.017(4)
O21' 0.046(10) 0.014(8) 0.080(15) 0.024(9) 0.024(9) 0.002(8)
O22' 0.091(18) 0.16(3) 0.13(2) -0.10(2) -0.003(16) 0.034(18)
O23' 0.21(4) 0.46(9) 0.09(2) 0.14(4) 0.00(2) 0.08(6)
O24' 0.079(17) 0.14(3) 0.48(7) 0.20(4) 0.13(3) 0.008(17)

loop_
_atom_type_symbol
_atom_type_description
_atom_type_scat_dispersion_real
_atom_type_scat_dispersion_imag
_atom_type_scat_source
C C 0.0033 0.0016 'International Tables Vol C Tables 4.2.6.8 and 6.1.1.4'
H H 0.0000 0.0000 'International Tables Vol C Tables 4.2.6.8 and 6.1.1.4'
N N 0.0061 0.0033 'International Tables Vol C Tables 4.2.6.8 and 6.1.1.4'
O O 0.0106 0.0060 'International Tables Vol C Tables 4.2.6.8 and 6.1.1.4'
Cl Cl 0.1484 0.1585 'International Tables Vol C Tables 4.2.6.8 and 6.1.1.4'
Cu Cu 0.3201 1.2651 'International Tables Vol C Tables 4.2.6.8 and 6.1.1.4'

loop_
_geom_angle_atom_site_label_1
_geom_angle_atom_site_label_2
_geom_angle_atom_site_label_3
_geom_angle
_geom_angle_site_symmetry_1
_geom_angle_site_symmetry_3
_geom_angle_publ_flag
N3 Cu1 N2 81.77(12) . . ?
N3 Cu1 N4 84.07(13) . . ?
N2 Cu1 N4 127.00(13) . . ?
N3 Cu1 N1 80.11(11) . . ?
N2 Cu1 N1 118.37(12) . . ?
N4 Cu1 N1 108.87(13) . . ?
N3 Cu1 Cl1 177.70(9) . . ?
N2 Cu1 Cl1 99.26(10) . . ?
N4 Cu1 Cl1 96.88(11) . . ?
N1 Cu1 Cl1 97.60(9) . . ?
C11 N1 C15 118.9(3) . . ?
C11 N1 Cu1 128.0(3) . . ?
C15 N1 Cu1 112.8(2) . . ?
C21 N2 C25 119.1(3) . . ?
C21 N2 Cu1 127.5(3) . . ?
C25 N2 Cu1 113.3(2) . . ?
C26 N3 C16 110.4(3) . . ?
C26 N3 C1 112.9(3) . . ?
C16 N3 C1 109.9(3) . . ?
C26 N3 Cu1 107.9(2) . . ?
C16 N3 Cu1 108.3(2) . . ?
C1 N3 Cu1 107.3(2) . . ?
C2 N4 Cu1 110.4(2) . . ?
C2 N4 H4A 111(4) . . ?
Cu1 N4 H4A 113(4) . . ?
C2 N4 H4B 103(3) . . ?
Cu1 N4 H4B 110(3) . . ?
H4A N4 H4B 109(5) . . ?
N3 C1 C2 109.4(3) . . ?
N3 C1 H1A 108(3) . . ?
C2 C1 H1A 115(3) . . ?
N3 C1 H1B 104(3) . . ?
C2 C1 H1B 113(3) . . ?
H1A C1 H1B 106(4) . . ?
N4 C2 C1 109.1(3) . . ?
N4 C2 H2A 109(2) . . ?
C1 C2 H2A 107(2) . . ?
N4 C2 H2B 116(3) . . ?
C1 C2 H2B 110(3) . . ?
H2A C2 H2B 106(3) . . ?
N1 C11 C12 122.6(4) . . ?
N1 C11 H11 113(3) . . ?
C12 C11 H11 125(3) . . ?
C11 C12 C13 118.8(4) . . ?
C11 C12 H12 127(3) . . ?
C13 C12 H12 114(3) . . ?
C12 C13 C14 119.2(4) . . ?
C12 C13 H13 126(3) . . ?
C14 C13 H13 115(3) . . ?
C15 C14 C13 119.2(4) . . ?
C15 C14 H14 115(3) . . ?
C13 C14 H14 126(3) . . ?
N1 C15 C14 121.2(4) . . ?
N1 C15 C16 115.4(3) . . ?
C14 C15 C16 123.3(4) . . ?
N3 C16 C15 110.3(3) . . ?
N3 C16 H16A 110(3) . . ?
C15 C16 H16A 107(3) . . ?
N3 C16 H16B 111(2) . . ?
C15 C16 H16B 109(2) . . ?
H16A C16 H16B 110(3) . . ?
N2 C21 C22 122.5(4) . . ?
N2 C21 H21 116(3) . . ?
C22 C21 H21 121(3) . . ?
C23 C22 C21 118.5(4) . . ?
C23 C22 H22 124(3) . . ?
C21 C22 H22 118(3) . . ?
C22 C23 C24 119.6(4) . . ?
C22 C23 H23 116(3) . . ?
C24 C23 H23 124(3) . . ?
C25 C24 C23 118.7(4) . . ?
C25 C24 H24 118(3) . . ?
C23 C24 H24 123(3) . . ?
N2 C25 C24 121.4(4) . . ?
N2 C25 C26 115.5(3) . . ?
C24 C25 C26 123.0(3) . . ?
N3 C26 C25 109.5(3) . . ?
N3 C26 H26A 113(3) . . ?
C25 C26 H26A 111(3) . . ?
N3 C26 H26B 112(3) . . ?
C25 C26 H26B 104(3) . . ?
H26A C26 H26B 107(3) . . ?
O22 Cl2 O24' 137.2(16) . . ?
O22 Cl2 O23' 32(3) . . ?
O24' Cl2 O23' 117(3) . . ?
O22 Cl2 O24 110.9(4) . . ?
O24' Cl2 O24 66(2) . . ?
O23' Cl2 O24 132(2) . . ?
O22 Cl2 O22' 66.7(15) . . ?
O24' Cl2 O22' 124(2) . . ?
O23' Cl2 O22' 99(3) . . ?
O24 Cl2 O22' 57.5(14) . . ?
O22 Cl2 O21' 125.6(12) . . ?
O24' Cl2 O21' 95.6(18) . . ?
O23' Cl2 O21' 125(3) . . ?
O24 Cl2 O21' 100.7(15) . . ?
O22' Cl2 O21' 98.1(19) . . ?
O22 Cl2 O21 107.6(4) . . ?
O24' Cl2 O21 111.4(13) . . ?
O23' Cl2 O21 107(2) . . ?
O24 Cl2 O21 115.8(5) . . ?
O22' Cl2 O21 96.6(10) . . ?
O21' Cl2 O21 18.8(13) . . ?
O22 Cl2 O23 106.6(3) . . ?
O24' Cl2 O23 44(2) . . ?
O23' Cl2 O23 77(3) . . ?
O24 Cl2 O23 105.9(3) . . ?
O22' Cl2 O23 153.5(10) . . ?
O21' Cl2 O23 105.7(15) . . ?
O21 Cl2 O23 109.7(5) . . ?

loop_
_geom_bond_atom_site_label_1
_geom_bond_atom_site_label_2
_geom_bond_distance
_geom_bond_site_symmetry_2
_geom_bond_publ_flag
Cu1 N3 2.047(3) . ?
Cu1 N2 2.054(3) . ?
Cu1 N4 2.059(4) . ?
Cu1 N1 2.129(3) . ?
Cu1 Cl1 2.2408(14) . ?
N1 C11 1.342(5) . ?
N1 C15 1.344(4) . ?
N2 C21 1.337(5) . ?
N2 C25 1.345(4) . ?
N3 C26 1.476(4) . ?
N3 C16 1.488(5) . ?
N3 C1 1.499(5) . ?
N4 C2 1.473(5) . ?
N4 H4A 0.75(4) . ?
N4 H4B 0.89(5) . ?
C1 C2 1.512(6) . ?
C1 H1A 0.90(4) . ?
C1 H1B 0.98(4) . ?
C2 H2A 1.01(4) . ?
C2 H2B 0.99(4) . ?
C11 C12 1.370(6) . ?
C11 H11 0.90(4) . ?
C12 C13 1.370(7) . ?
C12 H12 0.90(4) . ?
C13 C14 1.388(6) . ?
C13 H13 1.05(4) . ?
C14 C15 1.379(5) . ?
C14 H14 0.89(4) . ?
C15 C16 1.496(5) . ?
C16 H16A 0.97(4) . ?
C16 H16B 1.02(4) . ?
C21 C22 1.376(6) . ?
C21 H21 0.90(4) . ?
C22 C23 1.374(6) . ?
C22 H22 0.89(4) . ?
C23 C24 1.388(6) . ?
C23 H23 0.98(4) . ?
C24 C25 1.381(5) . ?
C24 H24 0.86(4) . ?
C25 C26 1.515(5) . ?
C26 H26A 0.95(4) . ?
C26 H26B 0.96(4) . ?
Cl2 O22 1.397(4) . ?
Cl2 O24' 1.399(8) . ?
Cl2 O23' 1.408(8) . ?
Cl2 O24 1.413(4) . ?
Cl2 O22' 1.415(8) . ?
Cl2 O21' 1.416(8) . ?
Cl2 O21 1.429(4) . ?
Cl2 O23 1.432(4) . ?

loop_
_geom_hbond_atom_site_label_D
_geom_hbond_atom_site_label_H
_geom_hbond_atom_site_label_A
_geom_hbond_distance_DH
_geom_hbond_distance_HA
_geom_hbond_distance_DA
_geom_hbond_angle_DHA
_geom_hbond_site_symmetry_A
N4 H4A O22' 0.75(4) 2.53(6) 3.21(4) 152(5) 2_545
N4 H4A O22 0.75(4) 2.38(5) 3.100(7) 164(5) 2_545
N4 H4B O21' 0.89(5) 2.19(6) 3.00(3) 151(4) .
N4 H4B O21 0.89(5) 2.36(5) 3.225(10) 162(4) .
